data_7108707
loop_
_publ_author_name
'Mengtao Ma'
'Anastas Sidiropoulos'
'Lalrempuia Ralte'
'Andreas Stasch'
'Cameron Jones'

_publ_section_title
;
 Metal-only Lewis pairs featuring unsupported Pt>M (M = Zn or Cd) dative
 bonds
;
_journal_name_full Chem.Commun.
_journal_page_first 48
_journal_paper_doi 10.1039/c2cc37442k
_journal_volume 49
_journal_year 2013
_chemical_formula_sum 'C85.5 H108 Cd2 I4 N4'
_chemical_formula_weight 1924.16
_chemical_name_systematic
;
?
;
_space_group_IT_number 14
_symmetry_cell_setting monoclinic
_symmetry_space_group_name_Hall '-P 2ybc'
_symmetry_space_group_name_H-M 'P 1 21/c 1'
_atom_sites_solution_hydrogens geom
_atom_sites_solution_primary direct
_atom_sites_solution_secondary difmap
_audit_creation_method SHELXL-97
_cell_angle_alpha 90.00
_cell_angle_beta 106.39(3)
_cell_angle_gamma 90.00
_cell_formula_units_Z 2
_cell_length_a 15.253(3)
_cell_length_b 19.437(4)
_cell_length_c 15.846(3)
_cell_measurement_temperature 173(2)
_cell_volume 4507.0(17)
_computing_structure_refinement 'SHELXL-97 (Sheldrick, 1997)'
_computing_structure_solution 'SHELXS-97 (Sheldrick, 1990)'
_diffrn_ambient_temperature 173(2)
_diffrn_measured_fraction_theta_full 0.998
_diffrn_measured_fraction_theta_max 0.998
_diffrn_measurement_device_type 'Nonius Kappa CCD'
_diffrn_radiation_monochromator graphite
_diffrn_radiation_source 'fine-focus sealed tube'
_diffrn_radiation_type MoK\a
_diffrn_radiation_wavelength 0.71073
_diffrn_reflns_av_R_equivalents 0.0329
_diffrn_reflns_av_sigmaI/netI 0.0475
_diffrn_reflns_limit_h_max 19
_diffrn_reflns_limit_h_min -19
_diffrn_reflns_limit_k_max 24
_diffrn_reflns_limit_k_min -24
_diffrn_reflns_limit_l_max 20
_diffrn_reflns_limit_l_min -20
_diffrn_reflns_number 18865
_diffrn_reflns_theta_full 27.00
_diffrn_reflns_theta_max 27.00
_diffrn_reflns_theta_min 2.97
_exptl_absorpt_coefficient_mu 1.882
_exptl_absorpt_correction_T_max 0.879
_exptl_absorpt_correction_T_min 0.725
_exptl_absorpt_correction_type multi-scan
_exptl_absorpt_process_details 'Sortav (Blessing, 1995)'
_exptl_crystal_colour colourless
_exptl_crystal_density_diffrn 1.418
_exptl_crystal_density_method 'not measured'
_exptl_crystal_description plate
_exptl_crystal_F_000 1914
_exptl_crystal_size_max 0.18
_exptl_crystal_size_mid 0.15
_exptl_crystal_size_min 0.07
_refine_diff_density_max 1.579
_refine_diff_density_min -0.558
_refine_diff_density_rms 0.115
_refine_ls_extinction_method none
_refine_ls_goodness_of_fit_ref 1.031
_refine_ls_hydrogen_treatment constr
_refine_ls_matrix_type full
_refine_ls_number_parameters 449
_refine_ls_number_reflns 9829
_refine_ls_number_restraints 72
_refine_ls_restrained_S_all 1.070
_refine_ls_R_factor_all 0.0853
_refine_ls_R_factor_gt 0.0488
_refine_ls_shift/su_max 0.000
_refine_ls_shift/su_mean 0.000
_refine_ls_structure_factor_coef Fsqd
_refine_ls_weighting_details 'calc w=1/[\s^2^(Fo^2^)+(0.0777P)^2^+5.1017P] where P=(Fo^2^+2Fc^2^)/3'
_refine_ls_weighting_scheme calc
_refine_ls_wR_factor_gt 0.1284
_refine_ls_wR_factor_ref 0.1489
_reflns_number_gt 6521
_reflns_number_total 9829
_reflns_threshold_expression >2sigma(I)
_cod_data_source_file c2cc37442k.txt
_cod_data_source_block IPrCdI2
_cod_original_cell_volume 4507.0(16)
_cod_original_sg_symbol_H-M P2(1)/c
_cod_original_formula_sum 'C85.50 H108 Cd2 I4 N4'
_cod_database_code 7108707

loop_
_symmetry_equiv_pos_as_xyz
'x, y, z'
'-x, y+1/2, -z+1/2'
'-x, -y, -z'
'x, -y-1/2, z-1/2'

loop_
_atom_site_label
_atom_site_type_symbol
_atom_site_fract_x
_atom_site_fract_y
_atom_site_fract_z
_atom_site_U_iso_or_equiv
_atom_site_adp_type
_atom_site_occupancy
_atom_site_symmetry_multiplicity
_atom_site_calc_flag
_atom_site_refinement_flags
_atom_site_disorder_assembly
_atom_site_disorder_group
I1 I 0.35585(3) 0.504460(19) -0.04736(3) 0.04701(13) Uani 1 1 d . . .
I2 I 0.48120(4) 0.39695(2) 0.21136(3) 0.06669(17) Uani 1 1 d . . .
Cd1 Cd 0.49293(3) 0.513060(19) 0.11777(3) 0.04070(13) Uani 1 1 d . . .
N1 N 0.4199(3) 0.6459(2) 0.2022(3) 0.0359(10) Uani 1 1 d . . .
N2 N 0.5667(3) 0.6447(2) 0.2449(3) 0.0367(10) Uani 1 1 d . . .
C1 C 0.4934(4) 0.6112(2) 0.1930(3) 0.0336(11) Uani 1 1 d . . .
C2 C 0.4475(5) 0.7009(3) 0.2589(3) 0.0442(14) Uani 1 1 d . . .
H2 H 0.4088 0.7333 0.2756 0.053 Uiso 1 1 calc R . .
C3 C 0.5393(4) 0.6998(3) 0.2857(4) 0.0441(14) Uani 1 1 d . . .
H3 H 0.5780 0.7310 0.3254 0.053 Uiso 1 1 calc R . .
C4 C 0.3278(4) 0.6340(3) 0.1511(4) 0.0424(13) Uani 1 1 d . . .
C5 C 0.2735(5) 0.5876(3) 0.1815(4) 0.0557(16) Uani 1 1 d . . .
C6 C 0.1841(5) 0.5790(4) 0.1288(6) 0.074(2) Uani 1 1 d . . .
H6 H 0.1445 0.5482 0.1468 0.089 Uiso 1 1 calc R . .
C7 C 0.1527(6) 0.6144(5) 0.0515(6) 0.084(3) Uani 1 1 d . . .
H7 H 0.0912 0.6080 0.0173 0.101 Uiso 1 1 calc R . .
C8 C 0.2077(5) 0.6589(4) 0.0218(5) 0.0678(19) Uani 1 1 d . . .
H8 H 0.1843 0.6816 -0.0329 0.081 Uiso 1 1 calc R . .
C9 C 0.2967(5) 0.6706(3) 0.0711(4) 0.0536(16) Uani 1 1 d . . .
C10 C 0.3100(5) 0.5512(3) 0.2689(4) 0.0635(18) Uani 1 1 d . . .
H10 H 0.3769 0.5434 0.2783 0.076 Uiso 1 1 calc R . .
C11 C 0.2652(7) 0.4813(4) 0.2720(6) 0.090(3) Uani 1 1 d . . .
H11A H 0.1996 0.4875 0.2634 0.136 Uiso 1 1 calc R . .
H11B H 0.2926 0.4597 0.3293 0.136 Uiso 1 1 calc R . .
H11C H 0.2749 0.4517 0.2253 0.136 Uiso 1 1 calc R . .
C12 C 0.2986(9) 0.5959(4) 0.3447(6) 0.113(4) Uani 1 1 d . . .
H12A H 0.3426 0.6339 0.3548 0.169 Uiso 1 1 calc R . .
H12B H 0.3098 0.5679 0.3981 0.169 Uiso 1 1 calc R . .
H12C H 0.2364 0.6144 0.3296 0.169 Uiso 1 1 calc R . .
C13 C 0.3578(6) 0.7207(3) 0.0402(4) 0.0671(19) Uani 1 1 d . . .
H13 H 0.4222 0.7117 0.0759 0.081 Uiso 1 1 calc R . .
C14 C 0.3544(6) 0.7125(4) -0.0558(5) 0.080(2) Uani 1 1 d . . .
H14A H 0.2911 0.7174 -0.0924 0.120 Uiso 1 1 calc R . .
H14B H 0.3774 0.6669 -0.0651 0.120 Uiso 1 1 calc R . .
H14C H 0.3924 0.7480 -0.0720 0.120 Uiso 1 1 calc R . .
C15 C 0.3357(9) 0.7940(4) 0.0570(6) 0.118(4) Uani 1 1 d . . .
H15A H 0.2706 0.8027 0.0292 0.177 Uiso 1 1 calc R . .
H15B H 0.3724 0.8253 0.0322 0.177 Uiso 1 1 calc R . .
H15C H 0.3496 0.8018 0.1205 0.177 Uiso 1 1 calc R . .
C16 C 0.6611(4) 0.6305(3) 0.2499(4) 0.0480(14) Uani 1 1 d . . .
C17 C 0.7084(5) 0.5793(3) 0.3104(4) 0.0583(17) Uani 1 1 d . . .
C18 C 0.7971(6) 0.5663(5) 0.3118(6) 0.082(2) Uani 1 1 d . . .
H18 H 0.8302 0.5310 0.3486 0.098 Uiso 1 1 calc R . .
C19 C 0.8387(6) 0.6042(5) 0.2603(7) 0.091(3) Uani 1 1 d . . .
H19 H 0.9008 0.5950 0.2635 0.109 Uiso 1 1 calc R . .
C20 C 0.7941(5) 0.6536(4) 0.2058(5) 0.074(2) Uani 1 1 d . . .
H20 H 0.8257 0.6783 0.1716 0.089 Uiso 1 1 calc R . .
C21 C 0.7020(5) 0.6701(3) 0.1974(4) 0.0608(18) Uani 1 1 d . . .
C22 C 0.6619(6) 0.5415(3) 0.3692(4) 0.070(2) Uani 1 1 d . . .
H22 H 0.5949 0.5394 0.3387 0.084 Uiso 1 1 calc R . .
C23 C 0.6968(7) 0.4683(4) 0.3904(7) 0.115(4) Uani 1 1 d . . .
H23A H 0.7048 0.4466 0.3372 0.173 Uiso 1 1 calc R . .
H23B H 0.6526 0.4419 0.4116 0.173 Uiso 1 1 calc R . .
H23C H 0.7556 0.4694 0.4360 0.173 Uiso 1 1 calc R . .
C24 C 0.6756(8) 0.5834(4) 0.4542(5) 0.110(4) Uani 1 1 d . . .
H24A H 0.7406 0.5838 0.4868 0.166 Uiso 1 1 calc R . .
H24B H 0.6405 0.5624 0.4906 0.166 Uiso 1 1 calc R . .
H24C H 0.6546 0.6307 0.4394 0.166 Uiso 1 1 calc R . .
C25 C 0.6517(5) 0.7268(3) 0.1377(5) 0.0623(18) Uani 1 1 d U . .
H25 H 0.5964 0.7390 0.1567 0.075 Uiso 1 1 calc R . .
C26 C 0.6198(6) 0.7026(4) 0.0435(5) 0.083(2) Uani 1 1 d . . .
H26A H 0.6729 0.6922 0.0225 0.124 Uiso 1 1 calc R . .
H26B H 0.5833 0.7389 0.0069 0.124 Uiso 1 1 calc R . .
H26C H 0.5825 0.6611 0.0399 0.124 Uiso 1 1 calc R . .
C27 C 0.7098(8) 0.7919(4) 0.1437(7) 0.121(4) Uani 1 1 d . . .
H27A H 0.7450 0.7996 0.2050 0.182 Uiso 1 1 calc R . .
H27B H 0.6699 0.8314 0.1225 0.182 Uiso 1 1 calc R . .
H27C H 0.7518 0.7862 0.1074 0.182 Uiso 1 1 calc R . .
C28 C 0.8818(6) 0.6324(5) 0.0125(5) 0.080(2) Uani 1 1 d D . .
C29 C 0.8058(7) 0.6270(7) -0.0550(7) 0.117(4) Uani 1 1 d D . .
H29 H 0.7730 0.5851 -0.0703 0.140 Uiso 1 1 calc R . .
C30 C 0.7807(9) 0.6847(7) -0.0978(9) 0.132(4) Uani 1 1 d D . .
H30 H 0.7287 0.6820 -0.1478 0.158 Uiso 1 1 calc R . .
C31 C 0.8182(8) 0.7456(6) -0.0805(8) 0.108(3) Uani 1 1 d D . .
H31 H 0.7926 0.7840 -0.1162 0.129 Uiso 1 1 calc R . .
C32 C 0.9008(10) 0.7544(7) -0.0047(10) 0.170(7) Uani 1 1 d D . .
H32 H 0.9303 0.7975 0.0111 0.204 Uiso 1 1 calc R . .
C33 C 0.9335(6) 0.6890(5) 0.0447(6) 0.089(3) Uani 1 1 d D . .
H33 H 0.9858 0.6872 0.0943 0.107 Uiso 1 1 calc R . .
C34 C 0.9079(9) 0.5656(6) 0.0566(9) 0.142(4) Uani 1 1 d DU . .
H34A H 0.8642 0.5532 0.0891 0.213 Uiso 1 1 calc R . .
H34B H 0.9693 0.5691 0.0976 0.213 Uiso 1 1 calc R . .
H34C H 0.9075 0.5302 0.0125 0.213 Uiso 1 1 calc R . .
C35 C 0.1314(9) 0.6829(6) -0.2485(10) 0.070(4) Uiso 0.50 1 d PD A 1
C36 C 0.0778(15) 0.7362(6) -0.227(2) 0.138(9) Uiso 0.50 1 d PD A 1
H36 H 0.0915 0.7830 -0.2356 0.165 Uiso 0.50 1 calc PR A 1
C37 C 0.002(2) 0.7187(8) -0.194(3) 0.175(14) Uiso 0.50 1 d PD A 1
H37 H -0.0345 0.7538 -0.1785 0.209 Uiso 0.50 1 calc PR A 1
C38 C -0.0173(11) 0.6477(9) -0.1830(14) 0.112(7) Uiso 0.50 1 d PD A 1
H38 H -0.0723 0.6353 -0.1700 0.135 Uiso 0.50 1 calc PR A 1
C39 C 0.0451(13) 0.5948(7) -0.1918(15) 0.122(8) Uiso 0.50 1 d PD A 1
H39 H 0.0377 0.5491 -0.1739 0.147 Uiso 0.50 1 calc PR A 1
C40 C 0.120(3) 0.6119(7) -0.228(4) 0.185(19) Uiso 0.50 1 d PD A 1
H40 H 0.1597 0.5773 -0.2385 0.222 Uiso 0.50 1 calc PR A 1
C41 C 0.2086(15) 0.7024(10) -0.285(2) 0.163(11) Uiso 0.50 1 d PD A 1
H41A H 0.2078 0.7523 -0.2946 0.244 Uiso 0.50 1 calc PR A 1
H41B H 0.2016 0.6786 -0.3411 0.244 Uiso 0.50 1 calc PR A 1
H41C H 0.2668 0.6892 -0.2434 0.244 Uiso 0.50 1 calc PR A 1
C42 C 0.0423(10) 0.6507(6) -0.2105(12) 0.089(5) Uiso 0.50 1 d PD B 2
C43 C 0.1210(14) 0.6271(6) -0.233(2) 0.095(8) Uiso 0.50 1 d PD B 2
H43 H 0.1372 0.5798 -0.2270 0.114 Uiso 0.50 1 calc PR B 2
C44 C 0.1763(15) 0.6763(8) -0.264(2) 0.160(11) Uiso 0.50 1 d PD B 2
H44 H 0.2259 0.6611 -0.2840 0.193 Uiso 0.50 1 calc PR B 2
C45 C 0.1551(11) 0.7479(7) -0.2631(11) 0.089(5) Uiso 0.50 1 d PD B 2
H45 H 0.1915 0.7803 -0.2829 0.107 Uiso 0.50 1 calc PR B 2
C46 C 0.0804(17) 0.7716(6) -0.233(2) 0.158(10) Uiso 0.50 1 d PD B 2
H46 H 0.0676 0.8195 -0.2329 0.190 Uiso 0.50 1 calc PR B 2
C47 C 0.0242(17) 0.7221(7) -0.204(2) 0.123(9) Uiso 0.50 1 d PD B 2
H47 H -0.0240 0.7369 -0.1815 0.148 Uiso 0.50 1 calc PR B 2
C48 C -0.0207(15) 0.5993(9) -0.188(2) 0.154(10) Uiso 0.50 1 d PD B 2
H48A H -0.0842 0.6136 -0.2141 0.231 Uiso 0.50 1 calc PR B 2
H48B H -0.0083 0.5968 -0.1237 0.231 Uiso 0.50 1 calc PR B 2
H48C H -0.0108 0.5540 -0.2107 0.231 Uiso 0.50 1 calc PR B 2
C49 C 1.0544(11) 0.9260(7) -0.0192(11) 0.072(8) Uiso 0.25 1 d PD C -1
C50 C 1.0092(10) 0.9359(6) 0.0468(9) 0.026(4) Uiso 0.25 1 d PD C -1
H50 H 1.0067 0.8993 0.0858 0.031 Uiso 0.25 1 calc PR C -1
C51 C 0.9674(11) 1.0004(8) 0.0554(9) 0.057(6) Uiso 0.25 1 d PD C -1
H51 H 0.9372 1.0069 0.0996 0.068 Uiso 0.25 1 calc PR C -1
C52 C 0.9718(11) 1.0554(6) -0.0043(11) 0.052(6) Uiso 0.25 1 d PD C -1
H52 H 0.9443 1.0986 0.0003 0.062 Uiso 0.25 1 calc PR C -1
C53 C 1.0172(12) 1.0449(7) -0.0701(10) 0.044(5) Uiso 0.25 1 d PD C -1
H53 H 1.0199 1.0814 -0.1092 0.053 Uiso 0.25 1 calc PR C -1
C54 C 1.0593(12) 0.9800(9) -0.0787(10) 0.061(7) Uiso 0.25 1 d PD C -1
H54 H 1.0896 0.9733 -0.1228 0.073 Uiso 0.25 1 calc PR C -1
C55 C 1.0975(18) 0.8585(9) -0.0268(19) 0.31(5) Uiso 0.25 1 d PD C -1
H55A H 1.1330 0.8430 0.0317 0.469 Uiso 0.25 1 calc PR C -1
H55B H 1.1380 0.8634 -0.0647 0.469 Uiso 0.25 1 calc PR C -1
H55C H 1.0499 0.8246 -0.0524 0.469 Uiso 0.25 1 calc PR C -1

loop_
_atom_site_aniso_label
_atom_site_aniso_U_11
_atom_site_aniso_U_22
_atom_site_aniso_U_33
_atom_site_aniso_U_23
_atom_site_aniso_U_13
_atom_site_aniso_U_12
I1 0.0459(2) 0.0469(2) 0.0458(2) -0.01125(16) 0.00901(17) 0.00316(16)
I2 0.0992(4) 0.0324(2) 0.0663(3) 0.00807(18) 0.0197(3) -0.0034(2)
Cd1 0.0551(3) 0.0273(2) 0.0393(2) -0.00543(15) 0.01273(19) 0.00160(17)
N1 0.051(3) 0.027(2) 0.028(2) -0.0036(17) 0.008(2) 0.0039(19)
N2 0.046(3) 0.031(2) 0.031(2) -0.0014(18) 0.007(2) 0.0038(19)
C1 0.041(3) 0.025(2) 0.030(3) 0.0035(19) 0.002(2) 0.003(2)
C2 0.071(4) 0.029(3) 0.034(3) -0.005(2) 0.016(3) 0.002(3)
C3 0.062(4) 0.032(3) 0.037(3) -0.009(2) 0.013(3) 0.002(3)
C4 0.049(3) 0.038(3) 0.039(3) -0.013(2) 0.012(3) 0.007(2)
C5 0.064(4) 0.052(4) 0.057(4) -0.017(3) 0.028(4) -0.003(3)
C6 0.049(4) 0.098(6) 0.076(5) -0.023(5) 0.020(4) -0.011(4)
C7 0.060(5) 0.101(7) 0.085(6) -0.036(5) 0.008(5) 0.008(5)
C8 0.059(5) 0.075(5) 0.060(4) -0.014(4) 0.002(4) 0.016(4)
C9 0.069(4) 0.043(3) 0.045(3) -0.005(3) 0.009(3) 0.014(3)
C10 0.086(5) 0.052(4) 0.060(4) -0.007(3) 0.032(4) -0.019(3)
C11 0.129(8) 0.060(5) 0.102(7) -0.007(4) 0.064(6) -0.018(5)
C12 0.225(13) 0.061(5) 0.073(6) -0.010(4) 0.077(7) -0.024(6)
C13 0.096(6) 0.047(4) 0.047(4) 0.006(3) 0.001(4) 0.002(4)
C14 0.124(7) 0.053(4) 0.062(5) 0.001(3) 0.027(5) 0.011(4)
C15 0.211(12) 0.053(5) 0.085(6) -0.012(4) 0.035(7) -0.001(6)
C16 0.056(4) 0.040(3) 0.042(3) -0.017(2) 0.003(3) -0.001(3)
C17 0.067(4) 0.043(3) 0.052(4) -0.011(3) -0.006(3) 0.010(3)
C18 0.057(5) 0.084(6) 0.083(6) -0.017(5) -0.015(4) 0.021(4)
C19 0.049(5) 0.095(7) 0.114(8) -0.041(6) 0.000(5) 0.014(5)
C20 0.058(5) 0.084(6) 0.085(6) -0.027(4) 0.029(4) -0.019(4)
C21 0.083(5) 0.046(4) 0.059(4) -0.015(3) 0.030(4) -0.014(3)
C22 0.095(6) 0.048(4) 0.051(4) 0.009(3) -0.006(4) 0.009(4)
C23 0.134(9) 0.055(5) 0.123(8) 0.017(5) -0.017(7) 0.013(5)
C24 0.199(11) 0.070(5) 0.062(5) 0.007(4) 0.037(6) -0.002(6)
C25 0.076(4) 0.058(4) 0.062(4) 0.004(3) 0.034(3) -0.003(3)
C26 0.114(7) 0.058(5) 0.069(5) -0.009(4) 0.015(5) 0.010(4)
C27 0.184(11) 0.065(5) 0.103(7) -0.004(5) 0.021(7) -0.045(6)
C28 0.059(5) 0.112(7) 0.072(5) -0.014(5) 0.020(4) 0.008(5)
C29 0.095(8) 0.166(12) 0.100(8) -0.013(8) 0.044(7) 0.000(7)
C30 0.158(12) 0.124(10) 0.148(11) 0.025(9) 0.099(10) 0.014(9)
C31 0.107(8) 0.095(8) 0.129(9) 0.045(7) 0.046(7) 0.028(6)
C32 0.175(14) 0.160(14) 0.241(19) -0.021(12) 0.166(15) -0.016(11)
C33 0.091(7) 0.086(6) 0.095(7) -0.005(5) 0.035(5) -0.005(5)
C34 0.136(7) 0.135(7) 0.167(7) 0.000(6) 0.060(6) 0.000(5)

loop_
_atom_type_symbol
_atom_type_description
_atom_type_scat_dispersion_real
_atom_type_scat_dispersion_imag
_atom_type_scat_source
C C 0.0033 0.0016 'International Tables Vol C Tables 4.2.6.8 and 6.1.1.4'
H H 0.0000 0.0000 'International Tables Vol C Tables 4.2.6.8 and 6.1.1.4'
N N 0.0061 0.0033 'International Tables Vol C Tables 4.2.6.8 and 6.1.1.4'
Cd Cd -0.8075 1.2024 'International Tables Vol C Tables 4.2.6.8 and 6.1.1.4'
I I -0.4742 1.8119 'International Tables Vol C Tables 4.2.6.8 and 6.1.1.4'

loop_
_geom_angle_atom_site_label_1
_geom_angle_atom_site_label_2
_geom_angle_atom_site_label_3
_geom_angle
_geom_angle_site_symmetry_1
_geom_angle_site_symmetry_3
Cd1 I1 Cd1 84.35(3) 3_665 .
C1 Cd1 I2 113.82(13) . .
C1 Cd1 I1 115.25(14) . 3_665
I2 Cd1 I1 107.31(2) . 3_665
C1 Cd1 I1 115.30(12) . .
I2 Cd1 I1 107.79(2) . .
I1 Cd1 I1 95.65(3) 3_665 .
C1 N1 C2 110.3(5) . .
C1 N1 C4 124.9(4) . .
C2 N1 C4 124.2(5) . .
C1 N2 C3 110.6(5) . .
C1 N2 C16 125.5(4) . .
C3 N2 C16 123.5(5) . .
N1 C1 N2 105.3(4) . .
N1 C1 Cd1 127.0(4) . .
N2 C1 Cd1 127.5(4) . .
C3 C2 N1 106.9(5) . .
C2 C3 N2 107.0(5) . .
C5 C4 C9 123.5(6) . .
C5 C4 N1 119.5(5) . .
C9 C4 N1 117.1(5) . .
C6 C5 C4 116.4(7) . .
C6 C5 C10 122.5(7) . .
C4 C5 C10 121.0(6) . .
C7 C6 C5 120.8(8) . .
C6 C7 C8 121.9(8) . .
C7 C8 C9 120.5(7) . .
C8 C9 C4 116.9(6) . .
C8 C9 C13 121.2(6) . .
C4 C9 C13 122.0(6) . .
C5 C10 C11 113.1(6) . .
C5 C10 C12 111.0(6) . .
C11 C10 C12 109.2(6) . .
C15 C13 C14 109.3(6) . .
C15 C13 C9 111.2(7) . .
C14 C13 C9 113.9(6) . .
C21 C16 C17 123.7(6) . .
C21 C16 N2 117.7(5) . .
C17 C16 N2 118.5(6) . .
C18 C17 C16 116.6(7) . .
C18 C17 C22 122.3(7) . .
C16 C17 C22 121.1(6) . .
C17 C18 C19 120.7(8) . .
C20 C19 C18 121.9(8) . .
C19 C20 C21 122.3(8) . .
C16 C21 C20 114.7(7) . .
C16 C21 C25 122.6(6) . .
C20 C21 C25 122.8(6) . .
C17 C22 C23 113.2(7) . .
C17 C22 C24 108.1(6) . .
C23 C22 C24 110.4(7) . .
C26 C25 C21 110.9(6) . .
C26 C25 C27 109.7(6) . .
C21 C25 C27 112.3(7) . .
C29 C28 C33 129.7(10) . .
C29 C28 C34 111.4(10) . .
C33 C28 C34 118.8(9) . .
C30 C29 C28 114.0(13) . .
C31 C30 C29 128.2(15) . .
C30 C31 C32 119.6(11) . .
C31 C32 C33 114.0(11) . .
C28 C33 C32 114.5(10) . .
C36 C35 C40 122.3(5) . .
C36 C35 C41 118.2(6) . .
C40 C35 C41 119.2(6) . .
C35 C36 C37 119.4(5) . .
C38 C37 C36 118.7(5) . .
C37 C38 C39 121.1(6) . .
C38 C39 C40 119.4(5) . .
C35 C40 C39 117.8(5) . .
C43 C42 C47 121.8(5) . .
C43 C42 C48 119.3(6) . .
C47 C42 C48 118.8(6) . .
C42 C43 C44 119.0(5) . .
C45 C44 C43 119.1(5) . .
C46 C45 C44 121.3(5) . .
C45 C46 C47 119.3(5) . .
C42 C47 C46 118.8(5) . .
C50 C49 C54 120.9(5) . .
C50 C49 C55 119.8(6) . .
C54 C49 C55 119.3(6) . .
C49 C50 C51 120.8(5) . .
C50 C51 C52 118.9(5) . .
C53 C52 C51 119.9(5) . .
C52 C53 C54 121.2(5) . .
C49 C54 C53 118.4(5) . .

loop_
_geom_bond_atom_site_label_1
_geom_bond_atom_site_label_2
_geom_bond_distance
_geom_bond_site_symmetry_2
I1 Cd1 2.8518(9) 3_665
I1 Cd1 2.8565(12) .
I2 Cd1 2.7339(7) .
Cd1 C1 2.249(5) .
Cd1 I1 2.8518(8) 3_665
N1 C1 1.349(6) .
N1 C2 1.385(6) .
N1 C4 1.429(7) .
N2 C1 1.353(6) .
N2 C3 1.374(6) .
N2 C16 1.445(7) .
C2 C3 1.345(8) .
C4 C5 1.399(9) .
C4 C9 1.413(8) .
C5 C6 1.393(10) .
C5 C10 1.514(10) .
C6 C7 1.368(12) .
C7 C8 1.377(11) .
C8 C9 1.380(9) .
C9 C13 1.522(10) .
C10 C11 1.528(9) .
C10 C12 1.531(9) .
C13 C15 1.505(10) .
C13 C14 1.517(9) .
C16 C21 1.404(9) .
C16 C17 1.428(9) .
C17 C18 1.370(10) .
C17 C22 1.511(10) .
C18 C19 1.380(13) .
C19 C20 1.341(12) .
C20 C21 1.411(10) .
C21 C25 1.512(10) .
C22 C23 1.523(10) .
C22 C24 1.537(10) .
C25 C26 1.509(10) .
C25 C27 1.532(10) .
C28 C29 1.341(11) .
C28 C33 1.366(10) .
C28 C34 1.475(12) .
C29 C30 1.311(12) .
C30 C31 1.311(13) .
C31 C32 1.485(14) .
C32 C33 1.502(14) .
C35 C36 1.417(6) .
C35 C40 1.437(6) .
C35 C41 1.501(6) .
C36 C37 1.448(6) .
C37 C38 1.432(6) .
C38 C39 1.433(6) .
C39 C40 1.455(6) .
C42 C43 1.417(6) .
C42 C47 1.424(6) .
C42 C48 1.498(6) .
C43 C44 1.451(6) .
C44 C45 1.429(6) .
C45 C46 1.426(6) .
C46 C47 1.449(6) .
C49 C50 1.419(6) .
C49 C54 1.427(6) .
C49 C55 1.488(6) .
C50 C51 1.431(6) .
C51 C52 1.441(6) .
C52 C53 1.420(6) .
C53 C54 1.439(6) .
